data_4302839
loop_
_publ_author_name
'Tetsuya Sato'
'Koshiro Nishi'
'Seiichiro Iijima'
'Masaaki Kojima'
'Naohide Matsumoto'

_publ_contact_author_email naohide@aster.sci.kumamoto-u.ac.jp
_publ_contact_author_fax 81-96-342-3390
_publ_contact_author_name 'Naohide Matsumoto'
_publ_contact_author_phone 81-96-342-3390
_publ_section_title
;
One-Step and Two-Step Spin-Crossover Iron(II) Complexes of
((2-Methylimidazol-4-yl)methylidene)histamine
;
_journal_name_full 'Inorganic Chemistry'
_journal_page_first 7211
_journal_page_last 7229
_journal_paper_doi 10.1021/ic9006197
_journal_volume 48
_journal_year 2009
_chemical_formula_moiety 'C70 H69 B2 Fe N11 '
_chemical_formula_sum 'C70 H69 B2 Fe N11'
_chemical_formula_weight 1141.86
_space_group_IT_number 14
_symmetry_cell_setting monoclinic
_symmetry_Int_Tables_number 14
_symmetry_space_group_name_Hall '-P 2ybc'
_symmetry_space_group_name_H-M 'P 1 21/c 1'
_cell_angle_alpha 90.0000
_cell_angle_beta 103.321(12)
_cell_angle_gamma 90.0000
_cell_formula_units_Z 4
_cell_length_a 20.592(6)
_cell_length_b 13.835(3)
_cell_length_c 22.403(8)
_cell_measurement_reflns_used 24506
_cell_measurement_temperature 296.1
_cell_measurement_theta_max 27.5
_cell_measurement_theta_min 3.0
_cell_volume 6211(3)
_computing_cell_refinement PROCESS-AUTO
_computing_data_collection PROCESS-AUTO
_computing_data_reduction CrystalStructure
_computing_publication_material 'CrystalStructure 3.8'
_computing_structure_refinement CRYSTALS
_computing_structure_solution SIR92
_diffrn_detector_area_resol_mean 10.00
_diffrn_measured_fraction_theta_full 0.993
_diffrn_measured_fraction_theta_max 0.993
_diffrn_measurement_device_type 'Rigaku RAXIS-RAPID'
_diffrn_measurement_method \w
_diffrn_radiation_type 'Mo K\a'
_diffrn_radiation_wavelength 0.71075
_diffrn_reflns_av_R_equivalents 0.151
_diffrn_reflns_limit_h_max 26
_diffrn_reflns_limit_h_min -22
_diffrn_reflns_limit_k_max 17
_diffrn_reflns_limit_k_min -17
_diffrn_reflns_limit_l_max 28
_diffrn_reflns_limit_l_min -29
_diffrn_reflns_number 56485
_diffrn_reflns_theta_full 27.48
_diffrn_reflns_theta_max 27.48
_exptl_absorpt_coefficient_mu 0.294
_exptl_absorpt_correction_T_max 0.946
_exptl_absorpt_correction_T_min 0.413
_exptl_absorpt_correction_type multi-scan
_exptl_absorpt_process_details
;
    Higashi, T. (1995). Program for Absorption Correction.
    Rigaku Corporation, Tokyo, Japan.
;
_exptl_crystal_colour yellow
_exptl_crystal_density_diffrn 1.221
_exptl_crystal_density_method 'not measured'
_exptl_crystal_description block
_exptl_crystal_F_000 2408.00
_exptl_crystal_size_max 0.48
_exptl_crystal_size_mid 0.36
_exptl_crystal_size_min 0.15
_refine_diff_density_max 0.32
_refine_diff_density_min -0.32
_refine_ls_extinction_method none
_refine_ls_goodness_of_fit_ref 0.970
_refine_ls_hydrogen_treatment refall
_refine_ls_number_parameters 826
_refine_ls_number_reflns 4140
_refine_ls_R_factor_gt 0.0495
_refine_ls_shift/su_max 0.0000
_refine_ls_structure_factor_coef Fsqd
_refine_ls_weighting_details 'w = 1/[1.0000\s(Fo^2^)]/(4Fo^2^)'
_refine_ls_weighting_scheme calc
_refine_ls_wR_factor_ref 0.0888
_reflns_number_gt 4072
_reflns_number_total 14139
_reflns_threshold_expression F^2^>2.0\s(F^2^)
_cod_data_source_file ic9006197_si_002_11.cif
_cod_data_source_block '_FeHL2BPH4'
_cod_original_formula_sum 'C70 H69 B2 Fe N11 '
_cod_database_code 4302839

loop_
_symmetry_equiv_pos_site_id
_symmetry_equiv_pos_as_xyz
1 +X,+Y,+Z
2 -X,1/2+Y,1/2-Z
3 -X,-Y,-Z
4 +X,1/2-Y,1/2+Z

loop_
_atom_site_label
_atom_site_type_symbol
_atom_site_fract_x
_atom_site_fract_y
_atom_site_fract_z
_atom_site_U_iso_or_equiv
_atom_site_adp_type
_atom_site_occupancy
_atom_site_symmetry_multiplicity
_atom_site_calc_flag
_atom_site_refinement_flags
_atom_site_disorder_assembly
_atom_site_disorder_group
Fe(1) Fe 0.75625(3) 0.23657(5) 0.59601(3) 0.0534(2) Uani 1.00 1 d . . .
N(1) N 0.8885(2) 0.0894(3) 0.7478(2) 0.0708(18) Uani 1.00 1 d . . .
N(2) N 0.8193(2) 0.1724(2) 0.67769(19) 0.0548(15) Uani 1.00 1 d . . .
N(3) N 0.6867(2) 0.1553(3) 0.6374(2) 0.0631(16) Uani 1.00 1 d . . .
N(4) N 0.6011(2) 0.3643(3) 0.4609(2) 0.0714(18) Uani 1.00 1 d . . .
N(5) N 0.6726(2) 0.2751(3) 0.5253(2) 0.0595(16) Uani 1.00 1 d . . .
N(6) N 0.7419(2) 0.5151(3) 0.6837(2) 0.0751(19) Uani 1.00 1 d . . .
N(7) N 0.7521(2) 0.3754(3) 0.6414(2) 0.0540(16) Uani 1.00 1 d . . .
N(8) N 0.8272(2) 0.3272(3) 0.5611(2) 0.0548(15) Uani 1.00 1 d . . .
N(9) N 0.8397(2) -0.0182(3) 0.5340(2) 0.090(2) Uani 1.00 1 d . . .
N(10) N 0.7916(2) 0.1177(3) 0.5481(2) 0.0618(17) Uani 1.00 1 d . . .
N(11) N 0.7223(4) 0.6227(7) 0.7885(3) 0.173(3) Uani 1.00 1 d . . .
C(1) C 0.9393(2) 0.2102(3) 0.6902(2) 0.093(2) Uani 1.00 1 d . . .
C(2) C 0.8818(3) 0.1585(4) 0.7040(2) 0.057(2) Uani 1.00 1 d . . .
C(3) C 0.8273(3) 0.0582(3) 0.7499(2) 0.068(2) Uani 1.00 1 d . . .
C(4) C 0.7839(2) 0.1087(3) 0.7064(2) 0.058(2) Uani 1.00 1 d . . .
C(5) C 0.7133(3) 0.1054(3) 0.6842(2) 0.068(2) Uani 1.00 1 d . . .
C(6) C 0.6144(2) 0.1505(3) 0.6150(2) 0.084(2) Uani 1.00 1 d . . .
C(7) C 0.5971(2) 0.1438(4) 0.5462(3) 0.089(2) Uani 1.00 1 d . . .
C(8) C 0.6094(2) 0.2357(4) 0.5151(2) 0.064(2) Uani 1.00 1 d . . .
C(9) C 0.5658(2) 0.2913(4) 0.4763(2) 0.074(2) Uani 1.00 1 d . . .
C(10) C 0.6646(2) 0.3534(4) 0.4906(2) 0.066(2) Uani 1.00 1 d . . .
C(11) C 0.6776(2) 0.3799(3) 0.7144(2) 0.092(2) Uani 1.00 1 d . . .
C(12) C 0.7235(2) 0.4216(4) 0.6795(2) 0.063(2) Uani 1.00 1 d . . .
C(13) C 0.7843(2) 0.5292(4) 0.6467(2) 0.072(2) Uani 1.00 1 d . . .
C(14) C 0.7908(2) 0.4433(4) 0.6202(2) 0.058(2) Uani 1.00 1 d . . .
C(15) C 0.8288(2) 0.4148(4) 0.5787(2) 0.056(2) Uani 1.00 1 d . . .
C(16) C 0.8679(2) 0.3004(3) 0.5185(2) 0.069(2) Uani 1.00 1 d . . .
C(17) C 0.8317(2) 0.2254(3) 0.4736(2) 0.070(2) Uani 1.00 1 d . . .
C(18) C 0.8265(2) 0.1311(4) 0.5035(2) 0.066(2) Uani 1.00 1 d . . .
C(19) C 0.8555(2) 0.0464(5) 0.4936(2) 0.085(2) Uani 1.00 1 d . . .
C(20) C 0.8009(3) 0.0269(5) 0.5656(2) 0.075(2) Uani 1.00 1 d . . .
C(21) C 0.4254(2) 0.3118(4) 0.6287(3) 0.062(2) Uani 1.00 1 d . . .
C(22) C 0.4466(2) 0.2250(4) 0.6590(2) 0.069(2) Uani 1.00 1 d . . .
C(23) C 0.4468(3) 0.1384(4) 0.6272(4) 0.094(3) Uani 1.00 1 d . . .
C(24) C 0.4261(3) 0.1358(6) 0.5653(4) 0.103(3) Uani 1.00 1 d . . .
C(25) C 0.4041(3) 0.2185(6) 0.5327(3) 0.099(2) Uani 1.00 1 d . . .
C(26) C 0.4043(2) 0.3054(4) 0.5651(3) 0.084(2) Uani 1.00 1 d . . .
C(27) C 0.4437(2) 0.3985(3) 0.7387(2) 0.0538(19) Uani 1.00 1 d . . .
C(28) C 0.3940(2) 0.3999(3) 0.7710(3) 0.069(2) Uani 1.00 1 d . . .
C(29) C 0.4071(3) 0.3902(3) 0.8344(3) 0.079(2) Uani 1.00 1 d . . .
C(30) C 0.4702(4) 0.3774(3) 0.8670(3) 0.081(2) Uani 1.00 1 d . . .
C(31) C 0.5215(3) 0.3702(4) 0.8376(3) 0.087(2) Uani 1.00 1 d . . .
C(32) C 0.5071(3) 0.3819(3) 0.7742(3) 0.077(2) Uani 1.00 1 d . . .
C(33) C 0.4888(2) 0.4811(3) 0.6489(2) 0.0541(19) Uani 1.00 1 d . . .
C(34) C 0.5175(2) 0.4661(3) 0.5991(2) 0.065(2) Uani 1.00 1 d . . .
C(35) C 0.5665(2) 0.5269(4) 0.5856(2) 0.074(2) Uani 1.00 1 d . . .
C(36) C 0.5886(2) 0.6040(4) 0.6222(3) 0.073(2) Uani 1.00 1 d . . .
C(37) C 0.5634(3) 0.6225(4) 0.6719(3) 0.074(2) Uani 1.00 1 d . . .
C(38) C 0.5152(2) 0.5606(4) 0.6848(2) 0.067(2) Uani 1.00 1 d . . .
C(39) C 0.3574(2) 0.4737(4) 0.6446(2) 0.059(2) Uani 1.00 1 d . . .
C(40) C 0.2980(3) 0.4346(4) 0.6123(3) 0.088(2) Uani 1.00 1 d . . .
C(41) C 0.2369(3) 0.4817(5) 0.6000(3) 0.102(2) Uani 1.00 1 d . . .
C(42) C 0.2341(3) 0.5746(5) 0.6212(3) 0.091(2) Uani 1.00 1 d . . .
C(43) C 0.2909(3) 0.6179(4) 0.6525(2) 0.079(2) Uani 1.00 1 d . . .
C(44) C 0.3517(2) 0.5680(4) 0.6645(2) 0.071(2) Uani 1.00 1 d . . .
C(45) C 1.0311(2) 0.1337(3) 0.8851(2) 0.0491(18) Uani 1.00 1 d . . .
C(46) C 0.9937(2) 0.0878(4) 0.9219(2) 0.071(2) Uani 1.00 1 d . . .
C(47) C 0.9717(2) -0.0062(4) 0.9128(2) 0.072(2) Uani 1.00 1 d . . .
C(48) C 0.9862(2) -0.0612(3) 0.8667(2) 0.064(2) Uani 1.00 1 d . . .
C(49) C 1.0231(2) -0.0195(3) 0.8297(2) 0.061(2) Uani 1.00 1 d . . .
C(50) C 1.0450(2) 0.0754(3) 0.8390(2) 0.0502(18) Uani 1.00 1 d . . .
C(51) C 0.9890(2) 0.3147(3) 0.8587(2) 0.0528(19) Uani 1.00 1 d . . .
C(52) C 0.9236(2) 0.2832(4) 0.8439(2) 0.067(2) Uani 1.00 1 d . . .
C(53) C 0.8704(3) 0.3402(5) 0.8170(2) 0.084(2) Uani 1.00 1 d . . .
C(54) C 0.8810(3) 0.4351(5) 0.8046(2) 0.090(2) Uani 1.00 1 d . . .
C(55) C 0.9446(3) 0.4692(4) 0.8176(2) 0.079(2) Uani 1.00 1 d . . .
C(56) C 0.9969(2) 0.4113(4) 0.8442(2) 0.071(2) Uani 1.00 1 d . . .
C(57) C 1.0639(2) 0.2725(3) 0.9688(2) 0.0501(17) Uani 1.00 1 d . . .
C(58) C 1.1081(2) 0.2187(3) 1.0129(2) 0.068(2) Uani 1.00 1 d . . .
C(59) C 1.1203(2) 0.2372(4) 1.0747(2) 0.077(2) Uani 1.00 1 d . . .
C(60) C 1.0878(3) 0.3106(4) 1.0966(2) 0.073(2) Uani 1.00 1 d . . .
C(61) C 1.0430(2) 0.3639(3) 1.0557(3) 0.066(2) Uani 1.00 1 d . . .
C(62) C 1.0314(2) 0.3459(3) 0.9933(2) 0.058(2) Uani 1.00 1 d . . .
C(63) C 1.1177(2) 0.2697(3) 0.8688(2) 0.0534(18) Uani 1.00 1 d . . .
C(64) C 1.1830(2) 0.2720(3) 0.9031(2) 0.064(2) Uani 1.00 1 d . . .
C(65) C 1.2380(2) 0.2846(3) 0.8773(3) 0.080(2) Uani 1.00 1 d . . .
C(66) C 1.2302(3) 0.2951(4) 0.8157(3) 0.088(2) Uani 1.00 1 d . . .
C(67) C 1.1671(3) 0.2932(3) 0.7803(3) 0.084(2) Uani 1.00 1 d . . .
C(68) C 1.1117(2) 0.2828(3) 0.8061(2) 0.068(2) Uani 1.00 1 d . . .
C(69) C 0.7288(3) 0.6212(6) 0.9012(4) 0.207(5) Uani 1.00 1 d . . .
C(70) C 0.7273(4) 0.6215(7) 0.8364(4) 0.120(3) Uani 1.00 1 d . . .
B(1) B 0.4286(2) 0.4147(4) 0.6647(3) 0.056(2) Uani 1.00 1 d . . .
B(2) B 1.0508(2) 0.2488(4) 0.8954(2) 0.050(2) Uani 1.00 1 d . . .
H(1) H 0.5904 0.4073 0.4352 0.084 Uiso 1.00 1 c R . .
H(2) H 0.9261 0.0683 0.7728 0.082 Uiso 1.00 1 c R . .
H(3) H 0.8499 -0.0695 0.5344 0.107 Uiso 1.00 1 c R . .
H(4) H 0.7314 0.5501 0.7004 0.088 Uiso 1.00 1 c R . .
H(5) H 0.6969 0.3945 0.4896 0.078 Uiso 1.00 1 c R . .
H(6) H 0.5220 0.2835 0.4644 0.084 Uiso 1.00 1 c R . .
H(7) H 0.6870 0.0672 0.7039 0.083 Uiso 1.00 1 c R . .
H(8) H 0.8134 0.0104 0.7786 0.081 Uiso 1.00 1 c R . .
H(9) H 0.7795 -0.0014 0.5923 0.091 Uiso 1.00 1 c R . .
H(10) H 0.8821 0.0391 0.4678 0.104 Uiso 1.00 1 c R . .
H(11) H 0.8541 0.4618 0.5640 0.067 Uiso 1.00 1 c R . .
H(12) H 0.8006 0.5872 0.6397 0.088 Uiso 1.00 1 c R . .
H(13) H 0.4613 0.2284 0.7068 0.084 Uiso 1.00 1 c R . .
H(14) H 0.4581 0.0898 0.6506 0.115 Uiso 1.00 1 c R . .
H(15) H 0.4199 0.0767 0.5428 0.125 Uiso 1.00 1 c R . .
H(16) H 0.3852 0.2198 0.4825 0.117 Uiso 1.00 1 c R . .
H(17) H 0.3858 0.3613 0.5386 0.098 Uiso 1.00 1 c R . .
H(18) H 0.3458 0.4129 0.7507 0.083 Uiso 1.00 1 c R . .
H(19) H 0.3670 0.3921 0.8544 0.097 Uiso 1.00 1 c R . .
H(20) H 0.4806 0.3725 0.9096 0.096 Uiso 1.00 1 c R . .
H(21) H 0.5704 0.3658 0.8561 0.100 Uiso 1.00 1 c R . .
H(22) H 0.5429 0.3786 0.7551 0.092 Uiso 1.00 1 c R . .
H(23) H 0.5051 0.4134 0.5778 0.077 Uiso 1.00 1 c R . .
H(24) H 0.5847 0.5006 0.5526 0.089 Uiso 1.00 1 c R . .
H(25) H 0.6259 0.6386 0.6130 0.088 Uiso 1.00 1 c R . .
H(26) H 0.5798 0.6751 0.7016 0.087 Uiso 1.00 1 c R . .
H(27) H 0.4985 0.5737 0.7178 0.082 Uiso 1.00 1 c R . .
H(28) H 0.3004 0.3647 0.5918 0.102 Uiso 1.00 1 c R . .
H(29) H 0.1912 0.4411 0.5750 0.119 Uiso 1.00 1 c R . .
H(30) H 0.1905 0.6063 0.6130 0.110 Uiso 1.00 1 c R . .
H(31) H 0.2939 0.6827 0.6639 0.095 Uiso 1.00 1 c R . .
H(32) H 0.3928 0.6030 0.6848 0.084 Uiso 1.00 1 c R . .
H(33) H 0.9847 0.1196 0.9527 0.087 Uiso 1.00 1 c R . .
H(34) H 0.9488 -0.0355 0.9371 0.087 Uiso 1.00 1 c R . .
H(35) H 0.9696 -0.1248 0.8612 0.074 Uiso 1.00 1 c R . .
H(36) H 1.0374 -0.0631 0.7956 0.071 Uiso 1.00 1 c R . .
H(37) H 1.0693 0.1027 0.8130 0.060 Uiso 1.00 1 c R . .
H(38) H 0.9141 0.2216 0.8527 0.079 Uiso 1.00 1 c R . .
H(39) H 0.8260 0.3161 0.8089 0.099 Uiso 1.00 1 c R . .
H(40) H 0.8461 0.4700 0.7891 0.106 Uiso 1.00 1 c R . .
H(41) H 0.9522 0.5274 0.8100 0.093 Uiso 1.00 1 c R . .
H(42) H 1.0398 0.4321 0.8550 0.084 Uiso 1.00 1 c R . .
H(43) H 1.1354 0.1698 0.9989 0.081 Uiso 1.00 1 c R . .
H(44) H 1.1518 0.2067 1.1002 0.090 Uiso 1.00 1 c R . .
H(45) H 1.0945 0.3189 1.1391 0.087 Uiso 1.00 1 c R . .
H(46) H 1.0175 0.4116 1.0662 0.081 Uiso 1.00 1 c R . .
H(47) H 0.9958 0.3812 0.9640 0.070 Uiso 1.00 1 c R . .
H(48) H 1.1893 0.2623 0.9447 0.076 Uiso 1.00 1 c R . .
H(49) H 1.2817 0.2848 0.9058 0.095 Uiso 1.00 1 c R . .
H(50) H 1.2709 0.3092 0.8006 0.109 Uiso 1.00 1 c R . .
H(51) H 1.1569 0.2964 0.7397 0.104 Uiso 1.00 1 c R . .
H(52) H 1.0624 0.2787 0.7789 0.083 Uiso 1.00 1 c R . .
H(53) H 0.6309 0.0854 0.5407 0.100 Uiso 1.00 1 c R . .
H(54) H 0.5520 0.1362 0.5365 0.100 Uiso 1.00 1 c R . .
H(55) H 0.5926 0.2166 0.6233 0.098 Uiso 1.00 1 c R . .
H(56) H 0.5983 0.1037 0.6341 0.098 Uiso 1.00 1 c R . .
H(57) H 0.7895 0.2470 0.4557 0.087 Uiso 1.00 1 c R . .
H(58) H 0.8557 0.2187 0.4436 0.088 Uiso 1.00 1 c R . .
H(59) H 0.9094 0.2710 0.5432 0.085 Uiso 1.00 1 c R . .
H(60) H 0.8776 0.3562 0.4936 0.085 Uiso 1.00 1 c R . .
H(61) H 0.9487 0.2662 0.7153 0.111 Uiso 1.00 1 c R . .
H(62) H 0.9770 0.1687 0.6982 0.111 Uiso 1.00 1 c R . .
H(63) H 0.9397 0.2174 0.6552 0.111 Uiso 1.00 1 c R . .
H(64) H 0.7016 0.3545 0.7525 0.111 Uiso 1.00 1 c R . .
H(65) H 0.6480 0.4289 0.7215 0.111 Uiso 1.00 1 c R . .
H(66) H 0.6427 0.3459 0.6898 0.111 Uiso 1.00 1 c R . .
H(67) H 0.6872 0.6023 0.9090 0.249 Uiso 1.00 1 c R . .
H(68) H 0.7630 0.5800 0.9231 0.249 Uiso 1.00 1 c R . .
H(69) H 0.7383 0.6861 0.9143 0.249 Uiso 1.00 1 c R . .

loop_
_atom_site_aniso_label
_atom_site_aniso_U_11
_atom_site_aniso_U_22
_atom_site_aniso_U_33
_atom_site_aniso_U_12
_atom_site_aniso_U_13
_atom_site_aniso_U_23
Fe(1) 0.0512(4) 0.0562(5) 0.0510(5) -0.0007(4) 0.0079(3) 0.0088(4)
N(1) 0.072(3) 0.073(3) 0.059(3) 0.011(2) -0.002(3) 0.011(3)
N(2) 0.050(3) 0.062(3) 0.050(3) -0.003(2) 0.006(2) 0.001(2)
N(3) 0.054(3) 0.070(3) 0.062(3) -0.006(2) 0.007(2) 0.021(2)
N(4) 0.079(3) 0.073(3) 0.058(3) 0.012(3) 0.007(3) 0.019(2)
N(5) 0.057(3) 0.060(3) 0.059(3) -0.002(2) 0.009(2) 0.008(2)
N(6) 0.070(3) 0.066(3) 0.083(4) 0.015(2) 0.005(3) -0.015(3)
N(7) 0.049(2) 0.061(3) 0.052(3) 0.001(2) 0.009(2) 0.002(2)
N(8) 0.062(3) 0.054(3) 0.048(3) 0.004(2) 0.013(2) 0.003(2)
N(9) 0.109(4) 0.058(3) 0.100(5) 0.017(3) 0.018(3) -0.003(3)
N(10) 0.078(3) 0.052(3) 0.056(3) 0.006(2) 0.016(2) 0.007(2)
N(11) 0.231(8) 0.197(7) 0.098(6) 0.034(5) 0.055(7) -0.046(7)
C(1) 0.066(4) 0.122(5) 0.089(5) 0.000(3) 0.013(3) 0.012(4)
C(2) 0.064(4) 0.063(4) 0.045(4) 0.002(3) 0.012(3) 0.001(3)
C(3) 0.073(4) 0.067(4) 0.063(4) -0.003(3) 0.013(3) 0.015(3)
C(4) 0.057(4) 0.060(3) 0.055(4) -0.001(3) 0.007(3) 0.013(3)
C(5) 0.072(4) 0.069(4) 0.066(4) -0.012(3) 0.021(3) 0.014(3)
C(6) 0.057(4) 0.096(4) 0.091(5) -0.019(3) 0.003(3) 0.036(4)
C(7) 0.056(4) 0.088(4) 0.105(5) -0.008(3) -0.015(3) 0.022(4)
C(8) 0.060(4) 0.065(4) 0.060(4) 0.001(3) -0.000(3) 0.000(3)
C(9) 0.054(4) 0.082(4) 0.074(4) 0.006(3) -0.009(3) 0.008(3)
C(10) 0.052(4) 0.082(4) 0.060(4) 0.005(3) 0.004(3) 0.004(3)
C(11) 0.071(4) 0.119(5) 0.087(5) 0.013(3) 0.020(4) 0.008(4)
C(12) 0.053(3) 0.071(4) 0.062(4) 0.000(3) 0.008(3) 0.006(3)
C(13) 0.057(4) 0.081(5) 0.081(5) 0.002(3) 0.021(3) 0.010(4)
C(14) 0.066(4) 0.048(3) 0.060(4) 0.002(3) 0.014(3) -0.002(3)
C(15) 0.051(3) 0.061(4) 0.055(4) -0.000(3) 0.011(3) 0.007(3)
C(16) 0.080(4) 0.070(4) 0.064(4) 0.001(3) 0.031(3) 0.004(3)
C(17) 0.087(4) 0.070(4) 0.061(4) 0.016(3) 0.033(3) 0.008(3)
C(18) 0.072(4) 0.054(4) 0.068(5) 0.018(3) 0.013(3) -0.000(3)
C(19) 0.091(4) 0.079(5) 0.089(5) 0.012(4) 0.030(4) -0.001(4)
C(20) 0.094(5) 0.063(4) 0.070(5) -0.003(3) 0.024(4) 0.008(4)
C(21) 0.059(3) 0.067(4) 0.061(5) -0.003(3) 0.017(3) 0.004(4)
C(22) 0.075(3) 0.062(3) 0.072(5) 0.008(3) 0.020(3) -0.001(4)
C(23) 0.101(5) 0.074(5) 0.113(7) 0.006(4) 0.034(5) -0.001(5)
C(24) 0.099(5) 0.104(7) 0.109(7) -0.016(4) 0.029(5) -0.035(6)
C(25) 0.097(5) 0.123(6) 0.074(6) -0.024(5) 0.015(4) -0.014(6)
C(26) 0.090(4) 0.086(5) 0.070(5) -0.012(3) 0.007(4) -0.010(4)
C(27) 0.053(3) 0.047(3) 0.060(4) 0.001(2) 0.010(3) 0.005(3)
C(28) 0.079(4) 0.067(3) 0.062(5) 0.005(3) 0.018(4) 0.013(3)
C(29) 0.091(5) 0.077(4) 0.074(5) 0.003(3) 0.027(4) 0.011(4)
C(30) 0.120(6) 0.062(4) 0.058(5) -0.006(4) 0.016(5) 0.006(3)
C(31) 0.081(5) 0.095(5) 0.073(5) -0.015(3) -0.007(4) 0.019(4)
C(32) 0.071(4) 0.092(4) 0.067(5) -0.001(3) 0.012(3) 0.020(4)
C(33) 0.063(3) 0.048(3) 0.048(4) 0.010(3) 0.007(3) 0.005(3)
C(34) 0.068(4) 0.066(4) 0.058(4) -0.001(3) 0.012(3) 0.002(3)
C(35) 0.072(4) 0.087(4) 0.064(5) 0.015(3) 0.021(3) 0.003(4)
C(36) 0.055(4) 0.085(5) 0.081(5) -0.003(3) 0.017(4) 0.022(4)
C(37) 0.071(4) 0.070(4) 0.075(5) -0.003(3) 0.008(4) -0.002(3)
C(38) 0.071(4) 0.070(4) 0.063(4) -0.001(3) 0.019(3) 0.001(3)
C(39) 0.064(4) 0.059(3) 0.053(4) -0.001(3) 0.013(3) 0.011(3)
C(40) 0.066(4) 0.070(4) 0.120(6) 0.006(4) 0.005(4) 0.017(4)
C(41) 0.071(5) 0.081(4) 0.145(7) -0.004(4) 0.009(4) 0.037(5)
C(42) 0.062(4) 0.118(6) 0.095(5) 0.018(4) 0.023(4) 0.050(5)
C(43) 0.086(4) 0.082(4) 0.070(5) 0.017(4) 0.022(4) 0.011(3)
C(44) 0.066(4) 0.082(4) 0.062(4) 0.010(3) 0.009(3) 0.003(3)
C(45) 0.045(3) 0.055(3) 0.047(4) -0.002(2) 0.010(2) 0.002(3)
C(46) 0.089(4) 0.060(4) 0.068(4) -0.002(3) 0.028(3) -0.013(3)
C(47) 0.083(4) 0.069(4) 0.066(4) -0.014(3) 0.025(3) -0.001(3)
C(48) 0.074(4) 0.046(3) 0.065(4) -0.005(3) 0.005(3) 0.002(3)
C(49) 0.071(3) 0.048(3) 0.060(4) 0.009(3) 0.008(3) -0.004(3)
C(50) 0.052(3) 0.051(3) 0.048(4) 0.003(2) 0.010(2) 0.002(3)
C(51) 0.059(4) 0.060(3) 0.039(3) 0.005(3) 0.010(3) -0.004(3)
C(52) 0.058(3) 0.081(4) 0.058(4) 0.011(3) 0.008(3) 0.001(3)
C(53) 0.072(5) 0.107(5) 0.069(5) 0.007(4) 0.008(3) 0.003(4)
C(54) 0.088(5) 0.117(6) 0.059(4) 0.045(4) 0.004(4) 0.004(4)
C(55) 0.102(5) 0.078(4) 0.053(4) 0.017(4) 0.007(4) 0.002(3)
C(56) 0.085(4) 0.071(4) 0.053(4) 0.008(3) 0.007(3) 0.004(3)
C(57) 0.054(3) 0.046(3) 0.048(3) -0.005(2) 0.008(3) -0.005(3)
C(58) 0.085(4) 0.068(4) 0.050(4) 0.020(3) 0.013(3) -0.004(3)
C(59) 0.087(4) 0.082(4) 0.054(4) 0.012(3) 0.002(3) 0.005(4)
C(60) 0.098(5) 0.078(4) 0.042(4) -0.001(3) 0.012(4) 0.002(3)
C(61) 0.081(4) 0.065(4) 0.057(4) 0.000(3) 0.024(3) -0.015(3)
C(62) 0.055(3) 0.063(3) 0.057(4) 0.001(2) 0.013(3) -0.003(3)
C(63) 0.062(3) 0.046(3) 0.052(4) -0.005(2) 0.012(3) -0.012(3)
C(64) 0.054(3) 0.062(3) 0.073(4) -0.003(3) 0.010(3) -0.011(3)
C(65) 0.046(4) 0.077(4) 0.115(6) -0.005(3) 0.013(4) -0.013(4)
C(66) 0.077(5) 0.089(4) 0.105(6) -0.018(3) 0.038(5) -0.008(4)
C(67) 0.092(5) 0.094(4) 0.074(5) -0.019(4) 0.032(4) -0.004(3)
C(68) 0.059(3) 0.081(4) 0.068(4) -0.018(3) 0.023(3) -0.007(3)
C(69) 0.124(7) 0.319(13) 0.179(10) 0.024(7) 0.039(8) 0.033(10)
C(70) 0.094(5) 0.174(8) 0.095(7) 0.013(5) 0.027(7) -0.022(9)
B(1) 0.053(4) 0.063(4) 0.052(5) -0.003(3) 0.014(3) 0.006(3)
B(2) 0.046(3) 0.053(4) 0.052(4) -0.004(3) 0.011(3) -0.005(3)

loop_
_atom_type_symbol
_atom_type_description
_atom_type_scat_dispersion_real
_atom_type_scat_dispersion_imag
_atom_type_scat_source
C C 0.003 0.002
;
International Tables for Crystallography
(1992, Vol. C, Tables 4.2.6.8 and 6.1.1.4)
;
H H 0.000 0.000
;
International Tables for Crystallography
(1992, Vol. C, Table 6.1.1.4)
;
B B 0.001 0.001
;
International Tables for Crystallography
(1992, Vol. C, Tables 4.2.6.8 and 6.1.1.4)
;
N N 0.006 0.003
;
International Tables for Crystallography
(1992, Vol. C, Tables 4.2.6.8 and 6.1.1.4)
;
Fe Fe 0.346 0.844
;
International Tables for Crystallography
(1992, Vol. C, Tables 4.2.6.8 and 6.1.1.4)
;

loop_
_geom_angle_atom_site_label_1
_geom_angle_atom_site_label_2
_geom_angle_atom_site_label_3
_geom_angle
_geom_angle_publ_flag
_geom_angle_site_symmetry_1
_geom_angle_site_symmetry_2
_geom_angle_site_symmetry_3
N(2) Fe(1) N(3) 75.86(17) yes . . .
N(2) Fe(1) N(5) 162.83(18) yes . . .
N(2) Fe(1) N(7) 92.70(15) yes . . .
N(2) Fe(1) N(8) 102.42(16) yes . . .
N(2) Fe(1) N(10) 84.51(16) yes . . .
N(3) Fe(1) N(5) 87.00(16) yes . . .
N(3) Fe(1) N(7) 98.91(17) yes . . .
N(3) Fe(1) N(8) 174.99(17) yes . . .
N(3) Fe(1) N(10) 98.41(17) yes . . .
N(5) Fe(1) N(7) 90.81(16) yes . . .
N(5) Fe(1) N(8) 94.74(16) yes . . .
N(5) Fe(1) N(10) 97.32(16) yes . . .
N(7) Fe(1) N(8) 76.39(17) yes . . .
N(7) Fe(1) N(10) 161.21(17) yes . . .
N(8) Fe(1) N(10) 86.04(17) yes . . .
C(2) N(1) C(3) 108.2(4) yes . . .
Fe(1) N(2) C(2) 141.1(4) yes . . .
Fe(1) N(2) C(4) 111.9(3) yes . . .
C(2) N(2) C(4) 105.4(4) yes . . .
Fe(1) N(3) C(5) 115.5(3) yes . . .
Fe(1) N(3) C(6) 126.4(3) yes . . .
C(5) N(3) C(6) 118.0(5) yes . . .
C(9) N(4) C(10) 108.3(4) yes . . .
Fe(1) N(5) C(8) 126.6(3) yes . . .
Fe(1) N(5) C(10) 127.9(3) yes . . .
C(8) N(5) C(10) 104.1(4) yes . . .
C(12) N(6) C(13) 107.9(5) yes . . .
Fe(1) N(7) C(12) 143.6(4) yes . . .
Fe(1) N(7) C(14) 110.4(3) yes . . .
C(12) N(7) C(14) 105.9(4) yes . . .
Fe(1) N(8) C(15) 113.9(3) yes . . .
Fe(1) N(8) C(16) 128.1(3) yes . . .
C(15) N(8) C(16) 117.9(4) yes . . .
C(19) N(9) C(20) 108.0(5) yes . . .
Fe(1) N(10) C(18) 123.1(3) yes . . .
Fe(1) N(10) C(20) 128.0(4) yes . . .
C(18) N(10) C(20) 106.4(5) yes . . .
N(1) C(2) N(2) 111.0(5) yes . . .
N(1) C(2) C(1) 122.7(4) yes . . .
N(2) C(2) C(1) 126.3(5) yes . . .
N(1) C(3) C(4) 106.2(5) yes . . .
N(2) C(4) C(3) 109.2(5) yes . . .
N(2) C(4) C(5) 117.4(4) yes . . .
C(3) C(4) C(5) 133.3(5) yes . . .
N(3) C(5) C(4) 118.8(5) yes . . .
N(3) C(6) C(7) 109.7(5) yes . . .
C(6) C(7) C(8) 113.5(4) yes . . .
N(5) C(8) C(7) 120.8(4) yes . . .
N(5) C(8) C(9) 110.2(5) yes . . .
C(7) C(8) C(9) 129.0(5) yes . . .
N(4) C(9) C(8) 106.3(4) yes . . .
N(4) C(10) N(5) 111.2(5) yes . . .
N(6) C(12) N(7) 110.7(5) yes . . .
N(6) C(12) C(11) 122.9(5) yes . . .
N(7) C(12) C(11) 126.4(5) yes . . .
N(6) C(13) C(14) 106.7(5) yes . . .
N(7) C(14) C(13) 108.8(5) yes . . .
N(7) C(14) C(15) 119.3(5) yes . . .
C(13) C(14) C(15) 131.8(5) yes . . .
N(8) C(15) C(14) 119.6(5) yes . . .
N(8) C(16) C(17) 109.8(4) yes . . .
C(16) C(17) C(18) 112.3(4) yes . . .
N(10) C(18) C(17) 123.6(5) yes . . .
N(10) C(18) C(19) 109.0(5) yes . . .
C(17) C(18) C(19) 127.3(6) yes . . .
N(9) C(19) C(18) 106.0(5) yes . . .
N(9) C(20) N(10) 110.5(5) yes . . .
C(22) C(21) C(26) 115.6(5) yes . . .
C(22) C(21) B(1) 122.4(5) yes . . .
C(26) C(21) B(1) 121.9(5) yes . . .
C(21) C(22) C(23) 121.8(5) yes . . .
C(22) C(23) C(24) 120.6(6) yes . . .
C(23) C(24) C(25) 120.6(7) yes . . .
C(24) C(25) C(26) 118.4(7) yes . . .
C(21) C(26) C(25) 123.0(6) yes . . .
C(28) C(27) C(32) 114.6(5) yes . . .
C(28) C(27) B(1) 122.7(4) yes . . .
C(32) C(27) B(1) 122.7(5) yes . . .
C(27) C(28) C(29) 122.7(5) yes . . .
C(28) C(29) C(30) 120.1(7) yes . . .
C(29) C(30) C(31) 120.2(6) yes . . .
C(30) C(31) C(32) 118.3(5) yes . . .
C(27) C(32) C(31) 123.9(6) yes . . .
C(34) C(33) C(38) 113.5(5) yes . . .
C(34) C(33) B(1) 124.7(4) yes . . .
C(38) C(33) B(1) 121.8(5) yes . . .
C(33) C(34) C(35) 122.9(5) yes . . .
C(34) C(35) C(36) 119.9(6) yes . . .
C(35) C(36) C(37) 120.4(5) yes . . .
C(36) C(37) C(38) 118.7(5) yes . . .
C(33) C(38) C(37) 124.5(5) yes . . .
C(40) C(39) C(44) 113.9(5) yes . . .
C(40) C(39) B(1) 125.1(5) yes . . .
C(44) C(39) B(1) 120.8(4) yes . . .
C(39) C(40) C(41) 125.0(5) yes . . .
C(40) C(41) C(42) 118.6(5) yes . . .
C(41) C(42) C(43) 119.4(6) yes . . .
C(42) C(43) C(44) 120.5(5) yes . . .
C(39) C(44) C(43) 122.6(5) yes . . .
C(46) C(45) C(50) 114.1(4) yes . . .
C(46) C(45) B(2) 120.4(4) yes . . .
C(50) C(45) B(2) 125.4(4) yes . . .
C(45) C(46) C(47) 123.1(5) yes . . .
C(46) C(47) C(48) 121.0(5) yes . . .
C(47) C(48) C(49) 118.0(4) yes . . .
C(48) C(49) C(50) 120.7(5) yes . . .
C(45) C(50) C(49) 123.1(5) yes . . .
C(52) C(51) C(56) 113.9(4) yes . . .
C(52) C(51) B(2) 123.4(4) yes . . .
C(56) C(51) B(2) 122.4(4) yes . . .
C(51) C(52) C(53) 124.1(5) yes . . .
C(52) C(53) C(54) 119.4(5) yes . . .
C(53) C(54) C(55) 118.6(6) yes . . .
C(54) C(55) C(56) 121.0(5) yes . . .
C(51) C(56) C(55) 122.8(5) yes . . .
C(58) C(57) C(62) 113.8(4) yes . . .
C(58) C(57) B(2) 122.3(4) yes . . .
C(62) C(57) B(2) 123.8(4) yes . . .
C(57) C(58) C(59) 123.6(5) yes . . .
C(58) C(59) C(60) 120.6(5) yes . . .
C(59) C(60) C(61) 118.3(5) yes . . .
C(60) C(61) C(62) 121.0(5) yes . . .
C(57) C(62) C(61) 122.7(4) yes . . .
C(64) C(63) C(68) 113.9(5) yes . . .
C(64) C(63) B(2) 126.0(5) yes . . .
C(68) C(63) B(2) 120.0(4) yes . . .
C(63) C(64) C(65) 123.3(5) yes . . .
C(64) C(65) C(66) 121.0(5) yes . . .
C(65) C(66) C(67) 117.7(7) yes . . .
C(66) C(67) C(68) 121.5(6) yes . . .
C(63) C(68) C(67) 122.5(4) yes . . .
N(11) C(70) C(69) 175.6(10) yes . . .
C(21) B(1) C(27) 111.1(4) yes . . .
C(21) B(1) C(33) 109.1(4) yes . . .
C(21) B(1) C(39) 111.4(4) yes . . .
C(27) B(1) C(33) 108.7(4) yes . . .
C(27) B(1) C(39) 107.2(4) yes . . .
C(33) B(1) C(39) 109.3(4) yes . . .
C(45) B(2) C(51) 109.5(3) yes . . .
C(45) B(2) C(57) 108.2(4) yes . . .
C(45) B(2) C(63) 108.5(4) yes . . .
C(51) B(2) C(57) 109.0(4) yes . . .
C(51) B(2) C(63) 109.9(4) yes . . .
C(57) B(2) C(63) 111.7(3) yes . . .
C(2) N(1) H(2) 127.9(6) no . . .
C(3) N(1) H(2) 123.9(6) no . . .
C(9) N(4) H(1) 131.0(6) no . . .
C(10) N(4) H(1) 120.4(6) no . . .
C(12) N(6) H(4) 127.3(8) no . . .
C(13) N(6) H(4) 124.8(7) no . . .
C(19) N(9) H(3) 121.8(9) no . . .
C(20) N(9) H(3) 130.1(9) no . . .
C(2) C(1) H(61) 109.7 no . . .
C(2) C(1) H(62) 109.3 no . . .
C(2) C(1) H(63) 117.4(6) no . . .
H(61) C(1) H(62) 109.5 no . . .
H(61) C(1) H(63) 115.7 no . . .
H(62) C(1) H(63) 93.8 no . . .
N(1) C(3) H(8) 129.8(6) no . . .
C(4) C(3) H(8) 123.9(7) no . . .
N(3) C(5) H(7) 120.7(6) no . . .
C(4) C(5) H(7) 120.6(6) no . . .
N(3) C(6) H(55) 110.1(5) no . . .
N(3) C(6) H(56) 109.6(5) no . . .
C(7) C(6) H(55) 103.0(5) no . . .
C(7) C(6) H(56) 115.1(6) no . . .
H(55) C(6) H(56) 109.0(8) no . . .
C(6) C(7) H(53) 98.9(5) no . . .
C(6) C(7) H(54) 103.9(7) no . . .
C(8) C(7) H(53) 113.2(6) no . . .
C(8) C(7) H(54) 105.0(6) no . . .
H(53) C(7) H(54) 122.0(7) no . . .
N(4) C(9) H(6) 126.1(7) no . . .
C(8) C(9) H(6) 127.6(7) no . . .
N(4) C(10) H(5) 125.0(6) no . . .
N(5) C(10) H(5) 123.6(6) no . . .
C(12) C(11) H(64) 110.9 no . . .
C(12) C(11) H(65) 108.9 no . . .
C(12) C(11) H(66) 112.9(6) no . . .
H(64) C(11) H(65) 109.5 no . . .
H(64) C(11) H(66) 121.2 no . . .
H(65) C(11) H(66) 91.2 no . . .
N(6) C(13) H(12) 123.8(7) no . . .
C(14) C(13) H(12) 129.2(8) no . . .
N(8) C(15) H(11) 121.9(6) no . . .
C(14) C(15) H(11) 118.5(6) no . . .
N(8) C(16) H(59) 106.9(5) no . . .
N(8) C(16) H(60) 112.8(5) no . . .
C(17) C(16) H(59) 108.5(5) no . . .
C(17) C(16) H(60) 106.8(5) no . . .
H(59) C(16) H(60) 111.8(6) no . . .
C(16) C(17) H(57) 109.8(5) no . . .
C(16) C(17) H(58) 106.6(5) no . . .
C(18) C(17) H(57) 108.9(6) no . . .
C(18) C(17) H(58) 110.2(6) no . . .
H(57) C(17) H(58) 108.9(6) no . . .
N(9) C(19) H(10) 129.4(8) no . . .
C(18) C(19) H(10) 124.4(8) no . . .
N(9) C(20) H(9) 125.9(8) no . . .
N(10) C(20) H(9) 123.2(8) no . . .
C(21) C(22) H(13) 116.3(7) no . . .
C(23) C(22) H(13) 121.9(7) no . . .
C(22) C(23) H(14) 113.3(10) no . . .
C(24) C(23) H(14) 126.0(9) no . . .
C(23) C(24) H(15) 122.4(10) no . . .
C(25) C(24) H(15) 116.3(10) no . . .
C(24) C(25) H(16) 123.5(9) no . . .
C(26) C(25) H(16) 118.1(8) no . . .
C(21) C(26) H(17) 123.2(7) no . . .
C(25) C(26) H(17) 113.7(7) no . . .
C(27) C(28) H(18) 122.6(7) no . . .
C(29) C(28) H(18) 114.6(7) no . . .
C(28) C(29) H(19) 117.3(7) no . . .
C(30) C(29) H(19) 122.6(8) no . . .
C(29) C(30) H(20) 122.1(10) no . . .
C(31) C(30) H(20) 117.7(9) no . . .
C(30) C(31) H(21) 128.4(8) no . . .
C(32) C(31) H(21) 112.8(8) no . . .
C(27) C(32) H(22) 119.0(7) no . . .
C(31) C(32) H(22) 117.1(6) no . . .
C(33) C(34) H(23) 115.9(7) no . . .
C(35) C(34) H(23) 121.0(7) no . . .
C(34) C(35) H(24) 111.3(6) no . . .
C(36) C(35) H(24) 128.2(7) no . . .
C(35) C(36) H(25) 115.6(8) no . . .
C(37) C(36) H(25) 123.6(7) no . . .
C(36) C(37) H(26) 123.6(7) no . . .
C(38) C(37) H(26) 117.6(7) no . . .
C(33) C(38) H(27) 117.4(6) no . . .
C(37) C(38) H(27) 118.1(6) no . . .
C(39) C(40) H(28) 117.0(6) no . . .
C(41) C(40) H(28) 117.8(6) no . . .
C(40) C(41) H(29) 118.6(7) no . . .
C(42) C(41) H(29) 122.7(7) no . . .
C(41) C(42) H(30) 117.6(7) no . . .
C(43) C(42) H(30) 123.0(8) no . . .
C(42) C(43) H(31) 124.1(8) no . . .
C(44) C(43) H(31) 115.1(7) no . . .
C(39) C(44) H(32) 118.6(6) no . . .
C(43) C(44) H(32) 118.6(6) no . . .
C(45) C(46) H(33) 118.7(6) no . . .
C(47) C(46) H(33) 118.2(7) no . . .
C(46) C(47) H(34) 122.6(7) no . . .
C(48) C(47) H(34) 116.4(6) no . . .
C(47) C(48) H(35) 118.8(7) no . . .
C(49) C(48) H(35) 123.2(7) no . . .
C(48) C(49) H(36) 118.6(5) no . . .
C(50) C(49) H(36) 120.6(6) no . . .
C(45) C(50) H(37) 117.5(5) no . . .
C(49) C(50) H(37) 119.4(6) no . . .
C(51) C(52) H(38) 119.4(6) no . . .
C(53) C(52) H(38) 116.5(6) no . . .
C(52) C(53) H(39) 121.3(8) no . . .
C(54) C(53) H(39) 119.2(7) no . . .
C(53) C(54) H(40) 117.3(9) no . . .
C(55) C(54) H(40) 124.1(9) no . . .
C(54) C(55) H(41) 119.9(8) no . . .
C(56) C(55) H(41) 119.0(8) no . . .
C(51) C(56) H(42) 113.6(6) no . . .
C(55) C(56) H(42) 123.6(7) no . . .
C(57) C(58) H(43) 118.1(6) no . . .
C(59) C(58) H(43) 118.0(6) no . . .
C(58) C(59) H(44) 120.5(7) no . . .
C(60) C(59) H(44) 118.6(7) no . . .
C(59) C(60) H(45) 119.0(6) no . . .
C(61) C(60) H(45) 122.5(7) no . . .
C(60) C(61) H(46) 124.3(7) no . . .
C(62) C(61) H(46) 114.6(6) no . . .
C(57) C(62) H(47) 116.6(6) no . . .
C(61) C(62) H(47) 120.5(6) no . . .
C(63) C(64) H(48) 116.8(6) no . . .
C(65) C(64) H(48) 119.9(6) no . . .
C(64) C(65) H(49) 116.4(8) no . . .
C(66) C(65) H(49) 122.6(8) no . . .
C(65) C(66) H(50) 117.1(7) no . . .
C(67) C(66) H(50) 125.0(8) no . . .
C(66) C(67) H(51) 124.6(9) no . . .
C(68) C(67) H(51) 113.9(7) no . . .
C(63) C(68) H(52) 115.1(6) no . . .
C(67) C(68) H(52) 122.3(6) no . . .
C(70) C(69) H(67) 111.9 no . . .
C(70) C(69) H(68) 111.1 no . . .
C(70) C(69) H(69) 105.3 no . . .
H(67) C(69) H(68) 109.5 no . . .
H(67) C(69) H(69) 109.5 no . . .
H(68) C(69) H(69) 109.5 no . . .

loop_
_geom_bond_atom_site_label_1
_geom_bond_atom_site_label_2
_geom_bond_distance
_geom_bond_publ_flag
_geom_bond_site_symmetry_1
_geom_bond_site_symmetry_2
Fe(1) N(2) 2.174(3) yes . .
Fe(1) N(3) 2.186(4) yes . .
Fe(1) N(5) 2.123(3) yes . .
Fe(1) N(7) 2.184(4) yes . .
Fe(1) N(8) 2.201(4) yes . .
Fe(1) N(10) 2.180(4) yes . .
N(1) C(2) 1.354(7) yes . .
N(1) C(3) 1.342(8) yes . .
N(2) C(2) 1.300(7) yes . .
N(2) C(4) 1.393(7) yes . .
N(3) C(5) 1.271(6) yes . .
N(3) C(6) 1.459(6) yes . .
N(4) C(9) 1.336(8) yes . .
N(4) C(10) 1.333(7) yes . .
N(5) C(8) 1.381(7) yes . .
N(5) C(10) 1.320(7) yes . .
N(6) C(12) 1.345(8) yes . .
N(6) C(13) 1.350(8) yes . .
N(7) C(12) 1.310(8) yes . .
N(7) C(14) 1.386(7) yes . .
N(8) C(15) 1.272(7) yes . .
N(8) C(16) 1.457(7) yes . .
N(9) C(19) 1.364(9) yes . .
N(9) C(20) 1.338(9) yes . .
N(10) C(18) 1.370(8) yes . .
N(10) C(20) 1.316(8) yes . .
N(11) C(70) 1.055(12) yes . .
C(1) C(2) 1.475(8) yes . .
C(3) C(4) 1.355(7) yes . .
C(4) C(5) 1.424(8) yes . .
C(6) C(7) 1.504(8) yes . .
C(7) C(8) 1.499(8) yes . .
C(8) C(9) 1.339(7) yes . .
C(11) C(12) 1.474(9) yes . .
C(13) C(14) 1.348(8) yes . .
C(14) C(15) 1.402(8) yes . .
C(16) C(17) 1.516(7) yes . .
C(17) C(18) 1.481(8) yes . .
C(18) C(19) 1.357(9) yes . .
C(21) C(22) 1.399(8) yes . .
C(21) C(26) 1.394(9) yes . .
C(21) B(1) 1.631(8) yes . .
C(22) C(23) 1.395(9) yes . .
C(23) C(24) 1.354(13) yes . .
C(24) C(25) 1.377(11) yes . .
C(25) C(26) 1.405(11) yes . .
C(27) C(28) 1.382(9) yes . .
C(27) C(32) 1.382(7) yes . .
C(27) B(1) 1.630(8) yes . .
C(28) C(29) 1.391(10) yes . .
C(29) C(30) 1.347(10) yes . .
C(30) C(31) 1.372(11) yes . .
C(31) C(32) 1.392(10) yes . .
C(33) C(34) 1.393(8) yes . .
C(33) C(38) 1.397(7) yes . .
C(33) B(1) 1.645(8) yes . .
C(34) C(35) 1.400(8) yes . .
C(35) C(36) 1.359(8) yes . .
C(36) C(37) 1.357(10) yes . .
C(37) C(38) 1.393(8) yes . .
C(39) C(40) 1.381(7) yes . .
C(39) C(44) 1.392(8) yes . .
C(39) B(1) 1.648(7) yes . .
C(40) C(41) 1.387(9) yes . .
C(41) C(42) 1.375(10) yes . .
C(42) C(43) 1.357(9) yes . .
C(43) C(44) 1.399(9) yes . .
C(45) C(46) 1.404(8) yes . .
C(45) C(50) 1.390(7) yes . .
C(45) B(2) 1.647(7) yes . .
C(46) C(47) 1.376(7) yes . .
C(47) C(48) 1.370(8) yes . .
C(48) C(49) 1.373(8) yes . .
C(49) C(50) 1.389(7) yes . .
C(51) C(52) 1.382(7) yes . .
C(51) C(56) 1.394(7) yes . .
C(51) B(2) 1.625(7) yes . .
C(52) C(53) 1.370(8) yes . .
C(53) C(54) 1.371(10) yes . .
C(54) C(55) 1.360(10) yes . .
C(55) C(56) 1.363(8) yes . .
C(57) C(58) 1.394(7) yes . .
C(57) C(62) 1.396(7) yes . .
C(57) B(2) 1.637(8) yes . .
C(58) C(59) 1.374(8) yes . .
C(59) C(60) 1.368(9) yes . .
C(60) C(61) 1.358(7) yes . .
C(61) C(62) 1.386(8) yes . .
C(63) C(64) 1.385(6) yes . .
C(63) C(68) 1.394(8) yes . .
C(63) B(2) 1.649(8) yes . .
C(64) C(65) 1.395(9) yes . .
C(65) C(66) 1.360(11) yes . .
C(66) C(67) 1.356(9) yes . .
C(67) C(68) 1.400(9) yes . .
C(69) C(70) 1.446(13) yes . .
N(1) H(2) 0.894(6) no . .
N(4) H(1) 0.822(6) no . .
N(6) H(4) 0.677(7) no . .
N(9) H(3) 0.740(6) no . .
C(1) H(61) 0.950 no . .
C(1) H(62) 0.950 no . .
C(1) H(63) 0.794(8) no . .
C(3) H(8) 1.009(8) no . .
C(5) H(7) 0.937(8) no . .
C(6) H(55) 1.054(7) no . .
C(6) H(56) 0.882(8) no . .
C(7) H(53) 1.092(8) no . .
C(7) H(54) 0.910(7) no . .
C(9) H(6) 0.888(7) no . .
C(10) H(5) 0.878(8) no . .
C(11) H(64) 0.950 no . .
C(11) H(65) 0.950 no . .
C(11) H(66) 0.928(7) no . .
C(13) H(12) 0.897(8) no . .
C(15) H(11) 0.939(7) no . .
C(16) H(59) 0.991(6) no . .
C(16) H(60) 0.998(7) no . .
C(17) H(57) 0.920(7) no . .
C(17) H(58) 0.927(8) no . .
C(19) H(10) 0.890(9) no . .
C(20) H(9) 0.910(9) no . .
C(22) H(13) 1.044(8) no . .
C(23) H(14) 0.850(10) no . .
C(24) H(15) 0.953(12) no . .
C(25) H(16) 1.102(10) no . .
C(26) H(17) 0.996(9) no . .
C(28) H(18) 1.008(7) no . .
C(29) H(19) 1.027(11) no . .
C(30) H(20) 0.931(9) no . .
C(31) H(21) 0.998(9) no . .
C(32) H(22) 0.936(10) no . .
C(34) H(23) 0.876(7) no . .
C(35) H(24) 0.971(9) no . .
C(36) H(25) 0.967(8) no . .
C(37) H(26) 0.991(8) no . .
C(38) H(27) 0.902(8) no . .
C(40) H(28) 1.076(8) no . .
C(41) H(29) 1.128(8) no . .
C(42) H(30) 0.979(9) no . .
C(43) H(31) 0.931(8) no . .
C(44) H(32) 0.991(7) no . .
C(46) H(33) 0.873(8) no . .
C(47) H(34) 0.896(8) no . .
C(48) H(35) 0.942(7) no . .
C(49) H(36) 1.067(8) no . .
C(50) H(37) 0.933(7) no . .
C(52) H(38) 0.907(7) no . .
C(53) H(39) 0.949(9) no . .
C(54) H(40) 0.869(10) no . .
C(55) H(41) 0.846(8) no . .
C(56) H(42) 0.906(8) no . .
C(58) H(43) 0.977(8) no . .
C(59) H(44) 0.867(7) no . .
C(60) H(45) 0.938(8) no . .
C(61) H(46) 0.907(8) no . .
C(62) H(47) 0.993(6) no . .
C(64) H(48) 0.922(8) no . .
C(65) H(49) 0.977(8) no . .
C(66) H(50) 0.993(11) no . .
C(67) H(51) 0.886(9) no . .
C(68) H(52) 1.057(7) no . .
C(69) H(67) 0.950 no . .
C(69) H(68) 0.950 no . .
C(69) H(69) 0.950 no . .

loop_
_geom_contact_atom_site_label_1
_geom_contact_atom_site_label_2
_geom_contact_distance
_geom_contact_publ_flag
_geom_contact_site_symmetry_1
_geom_contact_site_symmetry_2
N(1) C(49) 3.312(6) ? . .
N(1) C(50) 3.400(6) ? . .
N(1) C(52) 3.411(7) ? . .
N(4) C(33) 3.457(6) ? . 3_666
N(4) C(34) 3.430(6) ? . 3_666
N(4) C(39) 3.503(7) ? . 3_666
N(4) C(44) 3.311(7) ? . 3_666
N(6) N(11) 2.885(10) ? . .
N(6) C(36) 3.373(7) ? . .
N(9) C(57) 3.520(7) ? . 2_746
N(9) C(62) 3.421(7) ? . 2_746
N(9) C(64) 3.307(7) ? . 2_746
N(9) C(69) 3.599(9) ? . 4_554
N(11) N(6) 2.885(10) ? . .
C(2) C(52) 3.507(7) ? . .
C(3) C(42) 3.416(10) ? . 2_646
C(6) C(23) 3.529(9) ? . .
C(10) C(43) 3.555(9) ? . 3_666
C(10) C(44) 3.582(8) ? . 3_666
C(13) C(50) 3.516(7) ? . 2_756
C(13) C(65) 3.587(8) ? . 2_756
C(15) C(49) 3.385(6) ? . 2_756
C(15) C(50) 3.589(6) ? . 2_756
C(17) C(42) 3.561(8) ? . 3_666
C(19) C(62) 3.590(8) ? . 2_746
C(20) C(64) 3.596(8) ? . 2_746
C(23) C(6) 3.529(9) ? . .
C(23) C(69) 3.533(9) ? . 2_646
C(24) C(69) 3.447(11) ? . 2_646
C(33) N(4) 3.457(6) ? . 3_666
C(34) N(4) 3.430(6) ? . 3_666
C(36) N(6) 3.373(7) ? . .
C(39) N(4) 3.503(7) ? . 3_666
C(42) C(3) 3.416(10) ? . 2_656
C(42) C(17) 3.561(8) ? . 3_666
C(43) C(10) 3.555(9) ? . 3_666
C(44) N(4) 3.311(7) ? . 3_666
C(44) C(10) 3.582(8) ? . 3_666
C(49) N(1) 3.312(6) ? . .
C(49) C(15) 3.385(6) ? . 2_746
C(49) C(55) 3.517(8) ? . 2_746
C(50) N(1) 3.400(6) ? . .
C(50) C(13) 3.516(7) ? . 2_746
C(50) C(15) 3.589(6) ? . 2_746
C(52) N(1) 3.411(7) ? . .
C(52) C(2) 3.507(7) ? . .
C(55) C(49) 3.517(8) ? . 2_756
C(57) N(9) 3.520(7) ? . 2_756
C(62) N(9) 3.421(7) ? . 2_756
C(62) C(19) 3.590(8) ? . 2_756
C(64) N(9) 3.307(7) ? . 2_756
C(64) C(20) 3.596(8) ? . 2_756
C(65) C(13) 3.587(8) ? . 2_746
C(69) N(9) 3.599(9) ? . 4_555
C(69) C(23) 3.533(9) ? . 2_656
C(69) C(24) 3.447(11) ? . 2_656
